data_1561297
loop_
_publ_author_name
'Zhou, Wanli'
'Zheng, Yanping'
'Peng, Jun'

_publ_section_title
;
 Cu-containing Keggin-type polyoxometalates-based organic-inorganic
 hybrids with double electro-catalytic behaviors
;
_journal_name_full 'Journal of Solid State Chemistry'
_journal_page_first 786
_journal_page_last 791
_journal_paper_doi 10.1016/j.jssc.2017.12.016
_journal_volume 258
_journal_year 2018
_chemical_formula_moiety 'C55 H46 B Cu5 N25 O44 W12'
_chemical_formula_sum 'C55 H53 B Cu5 N25 O44 W12'
_chemical_formula_weight 4302.93
_space_group_IT_number 2
_space_group_name_Hall '-P 1'
_space_group_name_H-M_alt 'P -1'
_symmetry_cell_setting triclinic
_symmetry_space_group_name_Hall '-P 1'
_symmetry_space_group_name_H-M 'P -1'
_atom_sites_solution_hydrogens geom
_atom_sites_solution_primary direct
_atom_sites_solution_secondary difmap
_cell_angle_alpha 113.287(5)
_cell_angle_beta 104.752(5)
_cell_angle_gamma 101.282(5)
_cell_formula_units_Z 1
_cell_length_a 13.215(5)
_cell_length_b 13.924(5)
_cell_length_c 14.092(5)
_cell_measurement_reflns_used 7653
_cell_measurement_temperature 293(2)
_cell_measurement_theta_max 25.00
_cell_measurement_theta_min 1.69
_cell_volume 2171.3(14)
_computing_cell_refinement CrysAlis
_computing_data_collection 'CrysAlis (Oxford Diffraction,2006)'
_computing_data_reduction CrysAlis
_computing_molecular_graphics 'Bruker SHELXTL'
_computing_publication_material 'Bruker SHELXTL'
_computing_structure_refinement 'SHELXL-97 (Sheldrick, 1997)'
_computing_structure_solution 'SHELXS-97 (Sheldrick, 1990)'
_diffrn_ambient_temperature 293(2)
_diffrn_measured_fraction_theta_full 0.999
_diffrn_measured_fraction_theta_max 0.999
_diffrn_measurement_device_type 'Xcalibur, Ruby, Gemini ultra'
_diffrn_measurement_method '\w scan'
_diffrn_radiation_monochromator graphite
_diffrn_radiation_source 'fine-focus sealed tube'
_diffrn_radiation_type MoK\a
_diffrn_radiation_wavelength 0.71069
_diffrn_reflns_av_R_equivalents 0.0483
_diffrn_reflns_av_sigmaI/netI 0.0911
_diffrn_reflns_limit_h_max 15
_diffrn_reflns_limit_h_min -15
_diffrn_reflns_limit_k_max 16
_diffrn_reflns_limit_k_min -16
_diffrn_reflns_limit_l_max 16
_diffrn_reflns_limit_l_min -15
_diffrn_reflns_number 12592
_diffrn_reflns_theta_full 25.00
_diffrn_reflns_theta_max 25.00
_diffrn_reflns_theta_min 1.69
_exptl_absorpt_coefficient_mu 17.118
_exptl_absorpt_correction_T_max 0.014
_exptl_absorpt_correction_T_min 0.003
_exptl_absorpt_correction_type multi-scan
_exptl_absorpt_process_details 'SADABS, Sheldrick, 1996'
_exptl_crystal_colour yellow
_exptl_crystal_density_diffrn 3.291
_exptl_crystal_density_method 'not measured'
_exptl_crystal_description block
_exptl_crystal_F_000 1948
_exptl_crystal_size_max 0.40
_exptl_crystal_size_mid 0.30
_exptl_crystal_size_min 0.25
_refine_diff_density_max 3.749
_refine_diff_density_min -3.337
_refine_diff_density_rms 0.563
_refine_ls_extinction_method none
_refine_ls_goodness_of_fit_ref 1.055
_refine_ls_hydrogen_treatment constr
_refine_ls_matrix_type full
_refine_ls_number_parameters 655
_refine_ls_number_reflns 7653
_refine_ls_number_restraints 192
_refine_ls_restrained_S_all 1.046
_refine_ls_R_factor_all 0.1239
_refine_ls_R_factor_gt 0.0894
_refine_ls_shift/su_max 0.002
_refine_ls_shift/su_mean 0.000
_refine_ls_structure_factor_coef Fsqd
_refine_ls_weighting_details 'calc w=1/[\s^2^(Fo^2^)+(0.0550P)^2^+400.0000P] where P=(Fo^2^+2Fc^2^)/3'
_refine_ls_weighting_scheme calc
_refine_ls_wR_factor_gt 0.2016
_refine_ls_wR_factor_ref 0.2281
_reflns_number_gt 5655
_reflns_number_total 7653
_reflns_threshold_expression >2sigma(I)
_cod_data_source_file mmc2.CIF
_cod_data_source_block 1
_cod_database_code 1561297

loop_
_symmetry_equiv_pos_as_xyz
'x, y, z'
'-x, -y, -z'

loop_
_atom_site_label
_atom_site_type_symbol
_atom_site_fract_x
_atom_site_fract_y
_atom_site_fract_z
_atom_site_U_iso_or_equiv
_atom_site_adp_type
_atom_site_occupancy
_atom_site_symmetry_multiplicity
_atom_site_calc_flag
_atom_site_refinement_flags
_atom_site_disorder_assembly
_atom_site_disorder_group
W1 W 0.20650(10) 0.42809(11) 1.40371(11) 0.0270(3) Uani 1 1 d . . .
W2 W 0.23653(10) 0.49793(11) 1.67801(11) 0.0264(3) Uani 1 1 d . . .
W3 W -0.03387(12) 0.42211(12) 1.22382(10) 0.0322(4) Uani 1 1 d . . .
W4 W -0.04584(13) 0.22477(12) 1.31840(11) 0.0363(4) Uani 1 1 d . . .
W5 W 0.25569(10) 0.70165(12) 1.59355(11) 0.0299(4) Uani 1 1 d . . .
W6 W 0.02142(14) 0.69707(13) 1.40757(14) 0.0405(4) Uani 1 1 d . . .
B1 B 0.0000 0.5000 1.5000 0.08(3) Uani 1 2 d SU . .
Cu1 Cu 0.9209(4) 0.9173(5) 1.0634(5) 0.0533(14) Uani 1 1 d . . .
Cu2 Cu 0.9603(4) 0.3345(5) 0.8807(5) 0.0626(16) Uani 1 1 d . . .
Cu3 Cu 1.0047(14) 1.0005(14) 1.5292(10) 0.060(4) Uani 0.50 1 d PU . .
O1 O -0.0703(17) 0.0913(18) 1.2276(19) 0.032(5) Uani 1 1 d U . .
O2 O -0.053(2) 0.384(2) 1.0880(18) 0.043(6) Uani 1 1 d . . .
O1W O 0.475(6) 0.330(6) 1.476(6) 0.20(3) Uani 1 1 d U . .
O2W O 0.516(7) 0.475(7) 1.679(7) 0.23(3) Uani 1 1 d U . .
O3 O 0.273(2) 0.5819(18) 1.4769(19) 0.051(8) Uani 1 1 d . . .
O4 O 0.308(2) 0.392(3) 1.359(2) 0.061(8) Uani 1 1 d . . .
O5 O 0.380(2) 0.7940(19) 1.6381(18) 0.042(6) Uani 1 1 d . . .
O6 O 0.027(2) 0.792(2) 1.360(2) 0.049(7) Uani 1 1 d . . .
O7 O -0.019(3) 0.213(3) 1.450(3) 0.074(9) Uani 1 1 d U . .
O8 O 0.179(3) 0.734(3) 1.484(3) 0.076(10) Uani 1 1 d U . .
O9 O 0.134(2) 0.364(2) 1.641(3) 0.070(11) Uani 1 1 d . . .
O10 O -0.177(3) 0.427(3) 1.217(3) 0.068(9) Uani 1 1 d U . .
O11 O 0.112(3) 0.284(3) 1.353(3) 0.069(9) Uani 1 1 d U . .
O12 O -0.078(2) 0.283(2) 1.215(3) 0.063(8) Uani 1 1 d U . .
O13 O 0.127(3) 0.522(3) 1.533(3) 0.016(8) Uani 0.50 1 d PU . .
O14 O -0.199(3) 0.207(3) 1.311(3) 0.065(8) Uani 1 1 d U . .
O15 O 0.254(3) 0.431(2) 1.545(2) 0.068(10) Uani 1 1 d . . .
O16 O 0.351(2) 0.499(2) 1.768(2) 0.058(8) Uani 1 1 d . . .
O17 O 0.121(2) 0.435(3) 1.279(3) 0.073(11) Uani 1 1 d . . .
O18 O 0.291(2) 0.638(2) 1.684(2) 0.052(7) Uani 1 1 d U . .
O19 O 0.020(2) 0.577(2) 1.283(2) 0.055(7) Uani 1 1 d U . .
O20 O -0.066(3) 0.371(3) 1.462(4) 0.099(12) Uani 1 1 d U . .
O21 O -0.049(3) 0.514(3) 1.397(3) 0.014(8) Uani 0.50 1 d PU . .
C1 C 0.703(3) 0.911(4) 1.053(4) 0.060(13) Uani 1 1 d . . .
H1 H 0.7299 0.9648 1.1270 0.072 Uiso 1 1 calc R . .
C2 C 0.692(3) 0.806(3) 0.893(3) 0.047(11) Uani 1 1 d . . .
H2 H 0.7121 0.7696 0.8332 0.057 Uiso 1 1 calc R . .
C3 C 0.585(3) 0.798(3) 0.885(3) 0.036(8) Uani 1 1 d U . .
H3 H 0.5219 0.7559 0.8212 0.044 Uiso 1 1 calc R . .
C4 C 0.502(2) 0.884(2) 1.023(2) 0.019(6) Uani 1 1 d U . .
C5 C 0.521(3) 0.948(3) 1.131(3) 0.038(8) Uani 1 1 d U . .
H5 H 0.5918 0.9752 1.1845 0.045 Uiso 1 1 calc R . .
C6 C 0.313(3) 0.863(3) 0.979(3) 0.037(9) Uani 1 1 d . . .
H6 H 0.2418 0.8339 0.9264 0.044 Uiso 1 1 calc R . .
C7 C 0.438(3) 0.971(4) 1.159(3) 0.059(13) Uani 1 1 d . . .
H7 H 0.4532 1.0190 1.2332 0.070 Uiso 1 1 calc R . .
C8 C 0.330(3) 0.927(3) 1.086(4) 0.045(10) Uani 1 1 d . . .
C9 C 0.133(2) 0.902(3) 1.055(3) 0.024(6) Uani 1 1 d U . .
H9 H 0.1021 0.8473 0.9812 0.029 Uiso 1 1 calc R . .
C10 C 0.254(4) 1.025(4) 1.217(3) 0.066(14) Uani 1 1 d . . .
H10 H 0.3204 1.0669 1.2768 0.079 Uiso 1 1 calc R . .
C11 C 0.154(4) 1.033(4) 1.215(4) 0.057(11) Uani 1 1 d U . .
H11 H 0.1389 1.0841 1.2712 0.068 Uiso 1 1 calc R . .
C12 C 0.748(4) 0.309(5) 0.733(4) 0.071(16) Uani 1 1 d . . .
H12 H 0.7745 0.3096 0.6777 0.086 Uiso 1 1 calc R . .
C13 C 0.745(3) 0.328(4) 0.887(4) 0.050(11) Uani 1 1 d . . .
H13 H 0.7668 0.3438 0.9617 0.060 Uiso 1 1 calc R . .
C14 C 0.644(3) 0.302(5) 0.725(3) 0.073(16) Uani 1 1 d . . .
H14 H 0.5848 0.2909 0.6645 0.087 Uiso 1 1 calc R . .
C15 C 0.548(3) 0.319(3) 0.860(3) 0.034(8) Uani 1 1 d . . .
C16 C 0.564(3) 0.373(3) 0.971(3) 0.038(9) Uani 1 1 d . . .
H16 H 0.6352 0.4047 1.0242 0.046 Uiso 1 1 calc R . .
C17 C 0.478(3) 0.381(3) 1.002(3) 0.036(8) Uani 1 1 d U . .
H17 H 0.4875 0.4140 1.0767 0.043 Uiso 1 1 calc R . .
C18 C 0.364(3) 0.290(3) 0.815(3) 0.028(7) Uani 1 1 d U . .
H18 H 0.2941 0.2600 0.7596 0.034 Uiso 1 1 calc R . .
C19 C 0.373(2) 0.340(3) 0.921(3) 0.025(7) Uani 1 1 d . . .
C20 C 0.282(3) 0.402(3) 1.054(3) 0.031(8) Uani 1 1 d U . .
H20 H 0.3445 0.4337 1.1188 0.038 Uiso 1 1 calc R . .
C21 C 0.176(3) 0.322(3) 0.882(3) 0.030(7) Uani 1 1 d U . .
H21 H 0.1522 0.2841 0.8051 0.036 Uiso 1 1 calc R . .
C22 C 0.174(3) 0.395(3) 1.047(3) 0.039(8) Uani 1 1 d U . .
H22 H 0.1484 0.4154 1.1055 0.047 Uiso 1 1 calc R . .
C23 C 0.778(4) 0.996(4) 1.483(4) 0.071(14) Uani 1 1 d U . .
H23 H 0.7879 1.0612 1.4764 0.085 Uiso 1 1 calc R . .
C24 C 0.805(3) 0.849(3) 1.491(3) 0.041(10) Uani 1 1 d . . .
H24 H 0.8380 0.7965 1.4905 0.050 Uiso 1 1 calc R . .
C25 C 0.699(3) 0.844(3) 1.495(3) 0.051(11) Uani 1 1 d . . .
H25 H 0.6504 0.7899 1.5001 0.062 Uiso 1 1 calc R . .
C26 C 0.589(3) 0.968(3) 1.497(3) 0.044(10) Uani 1 1 d . . .
C27 C 0.516(3) 0.922(3) 1.529(3) 0.043(9) Uani 1 1 d U . .
H27 H 0.5231 0.8637 1.5442 0.052 Uiso 1 1 calc R . .
C28 C 0.431(3) 0.960(4) 1.540(4) 0.063(14) Uani 1 1 d . . .
H28 H 0.3866 0.9362 1.5730 0.075 Uiso 1 1 calc R . .
N1 N 0.768(2) 0.877(2) 1.004(3) 0.036(7) Uani 1 1 d . . .
N2 N 0.590(2) 0.864(3) 0.990(2) 0.036(7) Uani 1 1 d . . .
N3 N 0.400(4) 0.838(3) 0.943(3) 0.063(11) Uani 1 1 d . . .
N4 N 0.241(2) 0.945(2) 1.116(2) 0.037(7) Uani 1 1 d . . .
N5 N 0.078(3) 0.947(3) 1.111(3) 0.048(8) Uani 1 1 d U . .
N6 N 0.813(3) 0.317(3) 0.832(3) 0.044(8) Uani 1 1 d . . .
N7 N 0.643(2) 0.313(3) 0.825(2) 0.036(7) Uani 1 1 d . . .
N8 N 0.453(3) 0.281(3) 0.785(3) 0.057(10) Uani 1 1 d . . .
N9 N 0.281(2) 0.353(2) 0.949(2) 0.030(6) Uani 1 1 d U . .
N10 N 0.112(2) 0.350(3) 0.933(2) 0.038(7) Uani 1 1 d U . .
N11 N 0.852(3) 0.943(4) 1.486(4) 0.077(12) Uani 1 1 d U . .
N12 N 0.684(2) 0.938(2) 1.492(3) 0.045(9) Uani 1 1 d . . .

loop_
_atom_site_aniso_label
_atom_site_aniso_U_11
_atom_site_aniso_U_22
_atom_site_aniso_U_33
_atom_site_aniso_U_23
_atom_site_aniso_U_13
_atom_site_aniso_U_12
W1 0.0159(6) 0.0352(8) 0.0231(7) 0.0049(6) 0.0087(5) 0.0115(6)
W2 0.0166(6) 0.0288(7) 0.0254(7) 0.0080(6) 0.0015(5) 0.0090(5)
W3 0.0419(8) 0.0332(8) 0.0128(6) 0.0044(6) 0.0128(6) 0.0053(6)
W4 0.0466(9) 0.0270(8) 0.0204(7) -0.0015(6) 0.0030(6) 0.0223(7)
W5 0.0153(6) 0.0408(9) 0.0252(7) 0.0122(6) 0.0047(5) 0.0033(6)
W6 0.0582(10) 0.0432(9) 0.0504(10) 0.0369(8) 0.0317(8) 0.0303(8)
B1 0.08(3) 0.08(3) 0.08(3) 0.042(16) 0.025(13) 0.026(13)
Cu1 0.027(2) 0.065(4) 0.068(4) 0.026(3) 0.021(2) 0.022(2)
Cu2 0.017(2) 0.097(5) 0.088(4) 0.048(4) 0.027(3) 0.031(3)
Cu3 0.031(4) 0.062(5) 0.077(9) 0.018(7) 0.033(7) 0.016(4)
O1 0.024(8) 0.030(9) 0.036(9) 0.005(7) 0.008(7) 0.022(7)
O2 0.037(14) 0.063(18) 0.018(12) 0.012(12) 0.015(11) 0.008(13)
O1W 0.19(3) 0.20(3) 0.20(3) 0.092(16) 0.075(14) 0.063(13)
O2W 0.23(4) 0.24(4) 0.24(4) 0.112(19) 0.085(16) 0.079(15)
O3 0.09(2) 0.015(12) 0.019(12) 0.006(10) 0.007(13) -0.007(13)
O4 0.045(16) 0.09(2) 0.061(19) 0.033(18) 0.042(15) 0.032(16)
O5 0.053(16) 0.029(13) 0.020(12) 0.002(10) 0.014(12) -0.012(12)
O6 0.08(2) 0.032(14) 0.025(13) 0.008(11) 0.014(13) 0.007(13)
O7 0.071(12) 0.089(13) 0.067(12) 0.034(9) 0.029(9) 0.036(9)
O8 0.071(12) 0.089(13) 0.072(13) 0.031(9) 0.030(9) 0.043(9)
O9 0.049(17) 0.020(14) 0.13(3) 0.010(16) 0.062(19) 0.006(12)
O10 0.057(11) 0.063(12) 0.080(12) 0.022(8) 0.038(9) 0.022(9)
O11 0.066(12) 0.067(12) 0.071(12) 0.042(9) 0.008(8) 0.016(9)
O12 0.061(11) 0.056(11) 0.067(12) 0.039(9) 0.007(8) 0.012(8)
O13 0.015(11) 0.013(11) 0.019(11) 0.007(8) 0.003(8) 0.007(8)
O14 0.060(11) 0.080(12) 0.058(11) 0.030(8) 0.020(8) 0.038(9)
O15 0.13(3) 0.033(16) 0.033(16) 0.009(13) 0.030(18) 0.018(17)
O16 0.066(19) 0.038(16) 0.033(15) -0.004(12) -0.008(14) 0.024(14)
O17 0.039(16) 0.06(2) 0.10(3) 0.06(2) -0.020(16) -0.018(14)
O18 0.068(11) 0.042(10) 0.044(10) 0.021(8) 0.020(8) 0.011(8)
O19 0.047(10) 0.048(11) 0.069(11) 0.025(8) 0.033(9) 0.005(8)
O20 0.098(15) 0.097(15) 0.100(15) 0.044(10) 0.037(10) 0.033(10)
O21 0.017(11) 0.012(11) 0.010(11) 0.008(9) 0.000(8) 0.001(8)
C1 0.04(2) 0.04(3) 0.05(3) -0.01(2) 0.01(2) 0.01(2)
C2 0.03(2) 0.06(3) 0.04(2) 0.001(19) 0.020(18) 0.030(19)
C3 0.039(11) 0.037(12) 0.032(11) 0.011(8) 0.022(9) 0.010(8)
C4 0.021(10) 0.016(9) 0.017(10) 0.005(7) 0.009(8) 0.006(7)
C5 0.033(11) 0.042(12) 0.032(11) 0.013(9) 0.010(8) 0.013(9)
C6 0.013(15) 0.024(18) 0.04(2) -0.002(16) -0.011(15) 0.006(14)
C7 0.023(19) 0.11(4) 0.02(2) 0.02(2) 0.006(16) 0.02(2)
C8 0.03(2) 0.04(2) 0.06(3) 0.03(2) 0.015(19) 0.001(17)
C9 0.024(7) 0.024(7) 0.024(7) 0.011(3) 0.009(3) 0.008(2)
C10 0.06(3) 0.08(3) 0.03(2) -0.01(2) 0.02(2) 0.03(3)
C11 0.051(14) 0.061(14) 0.053(14) 0.017(9) 0.024(10) 0.023(10)
C12 0.04(2) 0.14(5) 0.08(3) 0.07(4) 0.05(3) 0.06(3)
C13 0.04(2) 0.09(3) 0.07(3) 0.07(3) 0.03(2) 0.03(2)
C14 0.03(2) 0.15(5) 0.03(2) 0.04(3) 0.006(18) 0.02(3)
C15 0.032(18) 0.06(2) 0.011(15) 0.015(16) 0.009(14) 0.014(17)
C16 0.010(15) 0.06(3) 0.05(2) 0.03(2) 0.004(15) 0.019(16)
C17 0.033(11) 0.042(12) 0.034(11) 0.017(9) 0.018(9) 0.007(8)
C18 0.028(10) 0.036(11) 0.018(10) 0.008(8) 0.013(8) 0.009(8)
C19 0.011(14) 0.035(19) 0.030(18) 0.017(15) 0.006(13) 0.006(13)
C20 0.031(11) 0.035(11) 0.025(11) 0.015(8) 0.004(8) 0.008(8)
C21 0.024(10) 0.041(11) 0.028(11) 0.018(8) 0.007(8) 0.016(8)
C22 0.039(8) 0.039(8) 0.039(8) 0.018(4) 0.014(3) 0.013(3)
C23 0.066(16) 0.067(16) 0.078(16) 0.029(11) 0.026(10) 0.027(10)
C24 0.027(18) 0.013(17) 0.06(2) 0.000(16) -0.002(17) 0.010(14)
C25 0.05(3) 0.04(2) 0.05(3) 0.00(2) 0.03(2) 0.02(2)
C26 0.05(2) 0.011(16) 0.04(2) -0.003(15) -0.004(18) 0.008(16)
C27 0.038(12) 0.044(12) 0.052(13) 0.025(9) 0.017(9) 0.017(9)
C28 0.05(2) 0.06(3) 0.12(4) 0.05(3) 0.07(3) 0.03(2)
N1 0.013(13) 0.023(15) 0.048(19) 0.001(14) 0.007(13) -0.001(11)
N2 0.021(14) 0.043(17) 0.033(16) 0.014(14) 0.005(12) 0.007(13)
N3 0.09(3) 0.04(2) 0.05(2) 0.014(18) 0.02(2) 0.02(2)
N4 0.017(13) 0.031(16) 0.031(16) -0.009(13) 0.010(12) -0.006(12)
N5 0.042(11) 0.050(12) 0.046(11) 0.019(9) 0.012(8) 0.016(9)
N6 0.041(18) 0.07(2) 0.043(19) 0.026(17) 0.033(16) 0.035(17)
N7 0.030(15) 0.049(19) 0.039(17) 0.020(15) 0.022(14) 0.019(14)
N8 0.032(18) 0.09(3) 0.05(2) 0.03(2) 0.014(17) 0.023(18)
N9 0.030(6) 0.030(6) 0.030(6) 0.014(3) 0.011(2) 0.010(2)
N10 0.030(10) 0.048(11) 0.038(10) 0.021(8) 0.012(8) 0.014(8)
N11 0.066(14) 0.074(14) 0.084(15) 0.026(10) 0.027(10) 0.036(10)
N12 0.016(14) 0.033(17) 0.07(2) 0.010(16) 0.016(15) 0.013(13)

loop_
_atom_type_symbol
_atom_type_description
_atom_type_scat_dispersion_real
_atom_type_scat_dispersion_imag
_atom_type_scat_source
C C 0.0033 0.0016 'International Tables Vol C Tables 4.2.6.8 and 6.1.1.4'
H H 0.0000 0.0000 'International Tables Vol C Tables 4.2.6.8 and 6.1.1.4'
B B 0.0013 0.0007 'International Tables Vol C Tables 4.2.6.8 and 6.1.1.4'
N N 0.0061 0.0033 'International Tables Vol C Tables 4.2.6.8 and 6.1.1.4'
O O 0.0106 0.0060 'International Tables Vol C Tables 4.2.6.8 and 6.1.1.4'
W W -0.8490 6.8722 'International Tables Vol C Tables 4.2.6.8 and 6.1.1.4'
Cu Cu 0.3201 1.2651 'International Tables Vol C Tables 4.2.6.8 and 6.1.1.4'

loop_
_geom_angle_atom_site_label_1
_geom_angle_atom_site_label_2
_geom_angle_atom_site_label_3
_geom_angle
_geom_angle_site_symmetry_1
_geom_angle_site_symmetry_3
O4 W1 O3 98.8(15) . .
O4 W1 O11 97.5(16) . .
O3 W1 O11 163.2(15) . .
O4 W1 O17 98.7(16) . .
O3 W1 O17 90.1(12) . .
O11 W1 O17 91.1(12) . .
O4 W1 O15 99.6(15) . .
O3 W1 O15 88.3(11) . .
O11 W1 O15 85.3(13) . .
O17 W1 O15 161.6(16) . .
O4 W1 O13 157.3(14) . .
O3 W1 O13 67.0(13) . .
O11 W1 O13 96.4(14) . .
O17 W1 O13 98.9(15) . .
O15 W1 O13 63.7(13) . .
O16 W2 O15 102.0(15) . .
O16 W2 O9 101.0(15) . .
O15 W2 O9 89.1(14) . .
O16 W2 O10 97.7(14) . 2_568
O15 W2 O10 160.2(15) . 2_568
O9 W2 O10 89.2(13) . 2_568
O16 W2 O18 100.5(14) . .
O15 W2 O18 89.2(12) . .
O9 W2 O18 158.4(14) . .
O10 W2 O18 85.2(13) 2_568 .
O16 W2 O13 159.5(15) . .
O15 W2 O13 65.1(14) . .
O9 W2 O13 94.9(15) . .
O10 W2 O13 95.4(14) 2_568 .
O18 W2 O13 65.0(12) . .
O16 W2 O21 157.2(14) . 2_568
O15 W2 O21 97.0(15) . 2_568
O9 W2 O21 66.5(13) . 2_568
O10 W2 O21 64.4(14) 2_568 2_568
O18 W2 O21 92.3(12) . 2_568
O13 W2 O21 42.9(13) . 2_568
O2 W3 O12 99.4(14) . .
O2 W3 O19 99.6(13) . .
O12 W3 O19 161.0(14) . .
O2 W3 O10 98.2(13) . .
O12 W3 O10 87.9(14) . .
O19 W3 O10 90.0(13) . .
O2 W3 O17 99.1(14) . .
O12 W3 O17 91.1(12) . .
O19 W3 O17 85.3(12) . .
O10 W3 O17 162.6(15) . .
O2 W3 O21 158.2(12) . .
O12 W3 O21 94.3(13) . .
O19 W3 O21 67.8(12) . .
O10 W3 O21 65.3(13) . .
O17 W3 O21 97.5(14) . .
O1 W4 O7 99.2(14) . .
O1 W4 O12 99.3(13) . .
O7 W4 O12 160.8(15) . .
O1 W4 O11 99.3(12) . .
O7 W4 O11 91.6(14) . .
O12 W4 O11 90.5(13) . .
O1 W4 O14 96.5(12) . .
O7 W4 O14 86.6(14) . .
O12 W4 O14 86.1(13) . .
O11 W4 O14 164.1(14) . .
O1 W4 O20 156.5(13) . .
O7 W4 O20 66.7(15) . .
O12 W4 O20 94.1(14) . .
O11 W4 O20 99.8(15) . .
O14 W4 O20 65.1(14) . .
O5 W5 O18 98.3(13) . .
O5 W5 O14 97.7(13) . 2_568
O18 W5 O14 91.6(13) . 2_568
O5 W5 O8 98.4(14) . .
O18 W5 O8 163.2(15) . .
O14 W5 O8 87.5(13) 2_568 .
O5 W5 O3 97.5(12) . .
O18 W5 O3 88.7(11) . .
O14 W5 O3 164.6(13) 2_568 .
O8 W5 O3 87.8(13) . .
O5 W5 O20 159.4(14) . 2_568
O18 W5 O20 96.5(14) . 2_568
O14 W5 O20 67.5(15) 2_568 2_568
O8 W5 O20 67.7(15) . 2_568
O3 W5 O20 97.1(14) . 2_568
O5 W5 O13 155.4(13) . .
O18 W5 O13 64.8(12) . .
O14 W5 O13 100.4(14) 2_568 .
O8 W5 O13 98.9(14) . .
O3 W5 O13 65.9(12) . .
O20 W5 O13 45.2(13) 2_568 .
O6 W6 O19 99.2(12) . .
O6 W6 O9 98.5(15) . 2_568
O19 W6 O9 89.7(12) . 2_568
O6 W6 O7 98.0(14) . 2_568
O19 W6 O7 162.8(14) . 2_568
O9 W6 O7 87.1(14) 2_568 2_568
O6 W6 O8 99.2(15) . .
O19 W6 O8 91.7(13) . .
O9 W6 O8 161.8(16) 2_568 .
O7 W6 O8 86.2(14) 2_568 .
O6 W6 O20 156.9(14) . 2_568
O19 W6 O20 98.0(14) . 2_568
O9 W6 O20 96.8(15) 2_568 2_568
O7 W6 O20 65.7(14) 2_568 2_568
O8 W6 O20 65.0(15) . 2_568
O6 W6 O21 155.5(12) . .
O19 W6 O21 65.1(12) . .
O9 W6 O21 64.4(13) 2_568 .
O7 W6 O21 98.4(14) 2_568 .
O8 W6 O21 99.9(14) . .
O20 W6 O21 47.5(13) 2_568 .
O21 B1 O21 180.000(18) 2_568 .
O21 B1 O13 68(2) 2_568 .
O21 B1 O13 112(2) . .
O21 B1 O13 112(2) 2_568 2_568
O21 B1 O13 68(2) . 2_568
O13 B1 O13 180.000(13) . 2_568
O21 B1 O20 76(2) 2_568 .
O21 B1 O20 104(2) . .
O13 B1 O20 111(2) . .
O13 B1 O20 69(2) 2_568 .
O21 B1 O20 104(2) 2_568 2_568
O21 B1 O20 76(2) . 2_568
O13 B1 O20 69(2) . 2_568
O13 B1 O20 111(2) 2_568 2_568
O20 B1 O20 180.000(13) . 2_568
N1 Cu1 N5 174.2(14) . 1_655
N6 Cu2 N10 178.6(15) . 1_655
Cu3 Cu3 N11 89(3) 2_778 .
Cu3 Cu3 N11 68(3) 2_778 2_778
N11 Cu3 N11 156.7(9) . 2_778
W1 O3 W5 133.8(15) . .
W4 O7 W6 133.2(19) . 2_568
W5 O8 W6 131(2) . .
W2 O9 W6 136.7(17) . 2_568
W3 O10 W2 134.5(19) . 2_568
W1 O11 W4 132.3(18) . .
W3 O12 W4 134.5(17) . .
B1 O13 O21 55.4(17) . 2_568
B1 O13 O20 57.4(18) . 2_568
O21 O13 O20 90(2) 2_568 2_568
B1 O13 W2 124(2) . .
O21 O13 W2 68.8(17) 2_568 .
O20 O13 W2 130(2) 2_568 .
B1 O13 W1 123(2) . .
O21 O13 W1 136(2) 2_568 .
O20 O13 W1 129(2) 2_568 .
W2 O13 W1 94.0(12) . .
B1 O13 W5 121.5(19) . .
O21 O13 W5 127(2) 2_568 .
O20 O13 W5 64.2(17) 2_568 .
W2 O13 W5 93.3(12) . .
W1 O13 W5 93.2(13) . .
W5 O14 W4 130.5(17) 2_568 .
W2 O15 W1 136.7(19) . .
W1 O17 W3 131.3(19) . .
W5 O18 W2 136.5(16) . .
W3 O19 W6 134.6(15) . .
B1 O20 O13 53.3(17) . 2_568
B1 O20 W5 124(2) . 2_568
O13 O20 W5 70.6(18) 2_568 2_568
B1 O20 W4 121(2) . .
O13 O20 W4 134(2) 2_568 .
W5 O20 W4 96.9(15) 2_568 .
B1 O20 W6 118(2) . 2_568
O13 O20 W6 130(2) 2_568 2_568
W5 O20 W6 96.1(15) 2_568 2_568
W4 O20 W6 94.5(15) . 2_568
B1 O21 O13 56.3(17) . 2_568
B1 O21 W3 126(2) . .
O13 O21 W3 135(2) 2_568 .
B1 O21 W2 124(2) . 2_568
O13 O21 W2 68.2(17) 2_568 2_568
W3 O21 W2 95.1(12) . 2_568
B1 O21 W6 118.3(18) . .
O13 O21 W6 128(2) 2_568 .
W3 O21 W6 92.2(12) . .
W2 O21 W6 92.0(12) 2_568 .
N1 C1 N2 117(4) . .
C3 C2 N1 111(3) . .
C2 C3 N2 107(3) . .
N3 C4 C5 122(3) . .
N3 C4 N2 117(3) . .
C5 C4 N2 120(3) . .
C7 C5 C4 119(3) . .
C8 C6 N3 123(3) . .
C5 C7 C8 124(4) . .
C6 C8 C7 115(4) . .
C6 C8 N4 120(3) . .
C7 C8 N4 125(4) . .
N5 C9 N4 111(3) . .
C11 C10 N4 109(4) . .
C10 C11 N5 105(4) . .
C14 C12 N6 113(4) . .
N6 C13 N7 113(4) . .
C12 C14 N7 104(4) . .
N8 C15 C16 122(3) . .
N8 C15 N7 118(3) . .
C16 C15 N7 120(3) . .
C17 C16 C15 120(3) . .
C16 C17 C19 119(3) . .
C19 C18 N8 123(3) . .
C18 C19 C17 118(3) . .
C18 C19 N9 121(3) . .
C17 C19 N9 121(3) . .
N9 C20 C22 108(3) . .
N10 C21 N9 114(3) . .
C20 C22 N10 105(3) . .
N11 C23 N12 108(5) . .
N11 C24 C25 111(3) . .
N12 C25 C24 105(4) . .
C27 C26 C28 119(4) . 2_678
C27 C26 N12 122(3) . .
C28 C26 N12 118(4) 2_678 .
C26 C27 C28 119(4) . .
C26 C28 C27 120(4) 2_678 .
C1 N1 C2 101(3) . .
C1 N1 Cu1 128(3) . .
C2 N1 Cu1 130(2) . .
C3 N2 C4 128(3) . .
C3 N2 C1 103(3) . .
C4 N2 C1 128(3) . .
C4 N3 C6 116(3) . .
C9 N4 C10 107(3) . .
C9 N4 C8 130(3) . .
C10 N4 C8 123(3) . .
C9 N5 C11 108(3) . .
C9 N5 Cu1 128(3) . 1_455
C11 N5 Cu1 124(3) . 1_455
C13 N6 C12 101(3) . .
C13 N6 Cu2 129(3) . .
C12 N6 Cu2 129(3) . .
C13 N7 C14 108(3) . .
C13 N7 C15 127(3) . .
C14 N7 C15 125(3) . .
C15 N8 C18 119(3) . .
C21 N9 C20 106(3) . .
C21 N9 C19 129(3) . .
C20 N9 C19 125(3) . .
C21 N10 C22 107(3) . .
C21 N10 Cu2 131(3) . 1_455
C22 N10 Cu2 122(2) . 1_455
C23 N11 C24 108(4) . .
C23 N11 Cu3 128(4) . .
C24 N11 Cu3 121(3) . .
C23 N11 Cu3 120(4) . 2_778
C24 N11 Cu3 132(3) . 2_778
Cu3 N11 Cu3 23.3(9) . 2_778
C25 N12 C26 124(3) . .
C25 N12 C23 109(3) . .
C26 N12 C23 127(4) . .

loop_
_geom_bond_atom_site_label_1
_geom_bond_atom_site_label_2
_geom_bond_distance
_geom_bond_site_symmetry_2
W1 O4 1.69(2) .
W1 O3 1.87(2) .
W1 O11 1.87(3) .
W1 O17 1.88(3) .
W1 O15 1.91(3) .
W1 O13 2.40(4) .
W2 O16 1.70(3) .
W2 O15 1.84(3) .
W2 O9 1.86(3) .
W2 O10 1.90(3) 2_568
W2 O18 1.90(3) .
W2 O13 2.37(4) .
W2 O21 2.38(4) 2_568
W3 O2 1.71(2) .
W3 O12 1.85(3) .
W3 O19 1.87(3) .
W3 O10 1.89(3) .
W3 O17 1.94(3) .
W3 O21 2.35(4) .
W4 O1 1.69(2) .
W4 O7 1.88(3) .
W4 O12 1.94(3) .
W4 O11 1.94(3) .
W4 O14 1.96(3) .
W4 O20 2.36(4) .
W5 O5 1.66(2) .
W5 O18 1.84(3) .
W5 O14 1.88(3) 2_568
W5 O8 1.88(3) .
W5 O3 1.93(3) .
W5 O20 2.30(4) 2_568
W5 O13 2.41(4) .
W6 O6 1.69(3) .
W6 O19 1.88(3) .
W6 O9 1.89(3) 2_568
W6 O7 1.92(3) 2_568
W6 O8 1.94(3) .
W6 O20 2.38(4) 2_568
W6 O21 2.46(3) .
B1 O21 1.54(3) 2_568
B1 O21 1.54(3) .
B1 O13 1.55(4) .
B1 O13 1.55(4) 2_568
B1 O20 1.63(4) .
B1 O20 1.63(4) 2_568
Cu1 N1 1.85(3) .
Cu1 N5 1.91(3) 1_655
Cu2 N6 1.82(3) .
Cu2 N10 1.89(3) 1_655
Cu3 Cu3 0.79(2) 2_778
Cu3 N11 1.86(5) .
Cu3 N11 2.01(5) 2_778
O7 W6 1.92(3) 2_568
O9 W6 1.89(3) 2_568
O10 W2 1.90(3) 2_568
O13 O21 1.74(5) 2_568
O13 O20 1.81(5) 2_568
O14 W5 1.88(3) 2_568
O20 O13 1.81(5) 2_568
O20 W5 2.30(4) 2_568
O20 W6 2.38(4) 2_568
O21 O13 1.74(5) 2_568
O21 W2 2.38(4) 2_568
C1 N1 1.28(5) .
C1 N2 1.39(5) .
C2 C3 1.36(5) .
C2 N1 1.42(5) .
C3 N2 1.37(4) .
C4 N3 1.34(5) .
C4 C5 1.35(4) .
C4 N2 1.39(4) .
C5 C7 1.32(5) .
C6 C8 1.35(5) .
C6 N3 1.42(5) .
C7 C8 1.37(5) .
C8 N4 1.37(5) .
C9 N5 1.28(4) .
C9 N4 1.33(4) .
C10 C11 1.34(6) .
C10 N4 1.35(4) .
C11 N5 1.41(5) .
C12 C14 1.34(5) .
C12 N6 1.39(5) .
C13 N6 1.33(5) .
C13 N7 1.34(4) .
C14 N7 1.36(5) .
C15 N8 1.26(4) .
C15 C16 1.38(5) .
C15 N7 1.46(4) .
C16 C17 1.33(5) .
C17 C19 1.38(4) .
C18 C19 1.34(4) .
C18 N8 1.36(4) .
C19 N9 1.40(4) .
C20 N9 1.35(4) .
C20 C22 1.39(5) .
C21 N10 1.26(4) .
C21 N9 1.33(4) .
C22 N10 1.41(5) .
C23 N11 1.33(6) .
C23 N12 1.41(6) .
C24 N11 1.36(6) .
C24 C25 1.40(5) .
C25 N12 1.37(5) .
C26 C27 1.33(5) .
C26 C28 1.34(6) 2_678
C26 N12 1.41(5) .
C27 C28 1.34(5) .
C28 C26 1.34(6) 2_678
N5 Cu1 1.91(3) 1_455
N10 Cu2 1.89(3) 1_455
N11 Cu3 2.01(5) 2_778
